data_7043000
loop_
_publ_author_name
'Werl\'e, C'
'DOHM, Sebastian'
'Bailly, Corinne'
'Karmazin, Lydia'
'Ricard, Louis'
'Sieffert, Nicolas'
'pfeffer, michel'
'Hansen, Andreas'
'Grimme, Stefan'
'Djukic, Jean-Pierre'

_publ_section_title
;
 Trans-Cis C-Pd-C Rearrangement in Hemichelates
;
_journal_name_full 'Dalton Trans.'
_journal_paper_doi 10.1039/C7DT00872D
_journal_year 2017
_chemical_formula_moiety 'C25 H21 Cr N O3 Pd, 0.5(C H2 Cl2)'
_chemical_formula_sum 'C25.5 H22 Cl Cr N O3 Pd'
_chemical_formula_weight 584.29
_chemical_name_systematic
;
 ?
;
_chemical_properties_physical ', Air-sensitive,Moisture-sensitive,Heat-sensitive,Oxygen-sensitive,Light-sensitive'
_space_group_crystal_system triclinic
_space_group_IT_number 2
_space_group_name_Hall '-P 1'
_space_group_name_H-M_alt 'P -1'
_symmetry_space_group_name_Hall '-P 1'
_symmetry_space_group_name_H-M 'P -1'
_atom_sites_solution_hydrogens geom
_atom_sites_solution_primary direct
_atom_sites_solution_secondary difmap
_audit_creation_method SHELXL-2013
_audit_update_record
;
2017-03-09 deposited with the CCDC.
2017-05-17 downloaded from the CCDC.
;
_cell_angle_alpha 81.693(3)
_cell_angle_beta 82.094(3)
_cell_angle_gamma 76.169(3)
_cell_formula_units_Z 4
_cell_length_a 11.0027(7)
_cell_length_b 13.4372(7)
_cell_length_c 16.1063(6)
_cell_measurement_reflns_used 20005
_cell_measurement_temperature 173(2)
_cell_measurement_theta_max 27.485
_cell_measurement_theta_min 0.998
_cell_volume 2274.8(2)
_computing_cell_refinement 'Denzo (Otwinowski & Minor, 1997)'
_computing_data_collection 'Collect (Nonius B.V., 1998)'
_computing_data_reduction 'Denzo (Otwinowski & Minor, 1997)'
_computing_molecular_graphics 'Mercury (Macrae et al., 2008)'
_computing_publication_material 'SHELXL-2013 (Sheldrick, 2013) and PLATON (Spek, 2007)'
_computing_structure_refinement 'SHELXL-2013 (Sheldrick, 2013)'
_computing_structure_solution 'SHELXS-2013 (Sheldrick, 2013)'
_diffrn_ambient_temperature 173(2)
_diffrn_measured_fraction_theta_full 1.000
_diffrn_measured_fraction_theta_max 0.987
_diffrn_measurement_device_type KappaCCD
_diffrn_measurement_method 'phi and omega scans'
_diffrn_radiation_monochromator graphite
_diffrn_radiation_type MoK\a
_diffrn_radiation_wavelength 0.71073
_diffrn_reflns_av_R_equivalents 0.1217
_diffrn_reflns_av_unetI/netI 0.1475
_diffrn_reflns_Laue_measured_fraction_full 1.000
_diffrn_reflns_Laue_measured_fraction_max 0.987
_diffrn_reflns_limit_h_max 14
_diffrn_reflns_limit_h_min -10
_diffrn_reflns_limit_k_max 17
_diffrn_reflns_limit_k_min -15
_diffrn_reflns_limit_l_max 20
_diffrn_reflns_limit_l_min -20
_diffrn_reflns_number 24085
_diffrn_reflns_point_group_measured_fraction_full 1.000
_diffrn_reflns_point_group_measured_fraction_max 0.987
_diffrn_reflns_theta_full 25.242
_diffrn_reflns_theta_max 27.443
_diffrn_reflns_theta_min 1.285
_diffrn_source 'sealed tube'
_exptl_absorpt_coefficient_mu 1.414
_exptl_absorpt_correction_T_max 0.87667
_exptl_absorpt_correction_T_min 0.65602
_exptl_absorpt_correction_type multi-scan
_exptl_absorpt_process_details 'MULscanABS in PLATON (Spek, 2003)'
_exptl_crystal_colour yellow
_exptl_crystal_density_diffrn 1.706
_exptl_crystal_description prism
_exptl_crystal_F_000 1172
_exptl_crystal_size_max 0.40
_exptl_crystal_size_mid 0.15
_exptl_crystal_size_min 0.05
_refine_diff_density_max 1.137
_refine_diff_density_min -1.652
_refine_diff_density_rms 0.248
_refine_ls_extinction_method none
_refine_ls_goodness_of_fit_ref 1.066
_refine_ls_hydrogen_treatment constr
_refine_ls_matrix_type full
_refine_ls_number_parameters 590
_refine_ls_number_reflns 10255
_refine_ls_number_restraints 0
_refine_ls_restrained_S_all 1.066
_refine_ls_R_factor_all 0.1480
_refine_ls_R_factor_gt 0.0837
_refine_ls_shift/su_max 0.000
_refine_ls_shift/su_mean 0.000
_refine_ls_structure_factor_coef Fsqd
_refine_ls_weighting_details 'w=1/[\s^2^(Fo^2^)+(0.0919P)^2^+4.6777P] where P=(Fo^2^+2Fc^2^)/3'
_refine_ls_weighting_scheme calc
_refine_ls_wR_factor_gt 0.1718
_refine_ls_wR_factor_ref 0.2083
_reflns_Friedel_coverage 0.000
_reflns_number_gt 6358
_reflns_number_total 10255
_reflns_threshold_expression 'I > 2\s(I)'
_cod_data_source_file c7dt00872d2.cif
_cod_data_source_block cis3a_CH2Cl2
_cod_database_code 7043000
_cod_depositor_comments
;

2017-10-27
Z value and formula fixed to values more according to usual
chemical conventions.                 miguel
;
_cod_original_formula_sum 'C51 H44 Cl2 Cr2 N2 O6 Pd2'
_cod_original_formula_weight 1168.58
_cod_original_formula_moiety '2(C25 H21 Cr N O3 Pd), C H2 Cl2'
_cod_original_formula_units_Z 2
_shelx_space_group_comment
;
The symmetry employed for this shelxl refinement is uniquely defined
by the following loop, which should always be used as a source of
symmetry information in preference to the above space-group names.
They are only intended as comments.
;
_shelxl_version_number 2013-4

loop_
_space_group_symop_operation_xyz
'x, y, z'
'-x, -y, -z'

loop_
_atom_site_label
_atom_site_type_symbol
_atom_site_fract_x
_atom_site_fract_y
_atom_site_fract_z
_atom_site_U_iso_or_equiv
_atom_site_adp_type
_atom_site_occupancy
_atom_site_site_symmetry_order
_atom_site_calc_flag
_atom_site_refinement_flags_posn
_atom_site_refinement_flags_adp
C1 C 0.0479(8) 0.2976(7) 1.1136(5) 0.0273(19) Uani 1 1 d . .
C2 C -0.0002(9) 0.2189(7) 1.1654(5) 0.031(2) Uani 1 1 d . .
H2 H 0.0171 0.2021 1.2225 0.037 Uiso 1 1 calc R U
C3 C -0.0749(9) 0.1648(7) 1.1316(5) 0.034(2) Uani 1 1 d . .
H3 H -0.1050 0.1102 1.1659 0.040 Uiso 1 1 calc R U
C4 C -0.1044(9) 0.1915(7) 1.0478(5) 0.036(2) Uani 1 1 d . .
H4 H -0.1597 0.1587 1.0270 0.043 Uiso 1 1 calc R U
C5 C -0.0522(9) 0.2666(7) 0.9952(5) 0.031(2) Uani 1 1 d . .
H5 H -0.0695 0.2822 0.9379 0.037 Uiso 1 1 calc R U
C6 C 0.0262(9) 0.3196(7) 1.0261(5) 0.029(2) Uani 1 1 d . .
C7 C 0.1057(8) 0.3881(6) 0.9814(5) 0.0242(18) Uani 1 1 d . .
H7 H 0.0629 0.4462 0.9419 0.029 Uiso 1 1 calc R U
C8 C 0.1599(9) 0.4192(6) 1.0506(5) 0.0268(19) Uani 1 1 d . .
C9 C 0.1288(8) 0.3632(6) 1.1291(5) 0.0246(19) Uani 1 1 d . .
C10 C 0.1728(9) 0.3772(7) 1.2027(5) 0.034(2) Uani 1 1 d . .
H10 H 0.1519 0.3389 1.2549 0.041 Uiso 1 1 calc R U
C11 C 0.2472(10) 0.4472(7) 1.1985(5) 0.038(2) Uani 1 1 d . .
H11 H 0.2766 0.4576 1.2486 0.046 Uiso 1 1 calc R U
C12 C 0.2803(9) 0.5036(7) 1.1219(5) 0.035(2) Uani 1 1 d . .
H12 H 0.3325 0.5511 1.1202 0.041 Uiso 1 1 calc R U
C13 C 0.2357(9) 0.4894(6) 1.0474(5) 0.030(2) Uani 1 1 d . .
H13 H 0.2573 0.5275 0.9953 0.037 Uiso 1 1 calc R U
C14 C 0.2689(9) 0.1565(6) 1.0603(5) 0.0271(19) Uani 1 1 d . .
C15 C 0.1331(9) 0.0961(7) 0.9469(6) 0.033(2) Uani 1 1 d . .
C16 C 0.1529(10) 0.0169(8) 1.0973(5) 0.039(2) Uani 1 1 d . .
C17 C 0.3105(9) 0.3882(6) 0.8461(5) 0.0258(19) Uani 1 1 d . .
C18 C 0.2501(10) 0.4910(6) 0.8223(5) 0.031(2) Uani 1 1 d . .
H18 H 0.1656 0.5165 0.8446 0.037 Uiso 1 1 calc R U
C19 C 0.3134(11) 0.5564(7) 0.7662(5) 0.036(2) Uani 1 1 d . .
H19 H 0.2726 0.6264 0.7518 0.043 Uiso 1 1 calc R U
C20 C 0.4347(11) 0.5190(7) 0.7319(5) 0.038(2) Uani 1 1 d . .
H20 H 0.4779 0.5635 0.6942 0.045 Uiso 1 1 calc R U
C21 C 0.4942(10) 0.4170(8) 0.7522(5) 0.036(2) Uani 1 1 d . .
H21 H 0.5773 0.3908 0.7277 0.044 Uiso 1 1 calc R U
C22 C 0.4313(9) 0.3533(6) 0.8086(5) 0.029(2) Uani 1 1 d . .
C23 C 0.4943(9) 0.2423(6) 0.8359(5) 0.034(2) Uani 1 1 d . .
H23A H 0.5585 0.2151 0.7904 0.041 Uiso 1 1 calc R U
H23B H 0.5371 0.2389 0.8868 0.041 Uiso 1 1 calc R U
C24 C 0.4604(10) 0.0759(6) 0.8955(5) 0.034(2) Uani 1 1 d . .
H24A H 0.5288 0.0428 0.8560 0.051 Uiso 1 1 calc R U
H24B H 0.3989 0.0325 0.9111 0.051 Uiso 1 1 calc R U
H24C H 0.4947 0.0849 0.9463 0.051 Uiso 1 1 calc R U
C25 C 0.3593(9) 0.1633(6) 0.7731(5) 0.029(2) Uani 1 1 d . .
H25A H 0.3211 0.2304 0.7441 0.043 Uiso 1 1 calc R U
H25B H 0.2981 0.1193 0.7839 0.043 Uiso 1 1 calc R U
H25C H 0.4335 0.1302 0.7377 0.043 Uiso 1 1 calc R U
C26 C 0.1394(8) 0.3911(6) 0.5870(5) 0.0227(18) Uani 1 1 d . .
C27 C 0.2382(9) 0.4261(6) 0.6109(5) 0.028(2) Uani 1 1 d . .
H27 H 0.2553 0.4146 0.6681 0.034 Uiso 1 1 calc R U
C28 C 0.3125(9) 0.4787(6) 0.5489(5) 0.029(2) Uani 1 1 d . .
H28 H 0.3787 0.5033 0.5653 0.035 Uiso 1 1 calc R U
C29 C 0.2896(9) 0.4950(6) 0.4636(5) 0.029(2) Uani 1 1 d . .
H29 H 0.3377 0.5331 0.4232 0.035 Uiso 1 1 calc R U
C30 C 0.1955(9) 0.4550(6) 0.4382(5) 0.029(2) Uani 1 1 d . .
H30 H 0.1829 0.4633 0.3802 0.035 Uiso 1 1 calc R U
C31 C 0.1190(8) 0.4020(6) 0.4986(5) 0.0217(17) Uani 1 1 d . .
C32 C 0.0287(8) 0.3435(6) 0.4878(5) 0.0219(17) Uani 1 1 d . .
H32 H -0.0358 0.3801 0.4491 0.026 Uiso 1 1 calc R U
C33 C -0.0235(8) 0.3128(6) 0.5754(5) 0.0232(18) Uani 1 1 d . .
C34 C 0.0482(8) 0.3364(6) 0.6346(5) 0.0254(19) Uani 1 1 d . .
C36 C -0.0780(10) 0.2629(7) 0.7495(5) 0.039(2) Uani 1 1 d . .
H36 H -0.0972 0.2442 0.8082 0.047 Uiso 1 1 calc R U
C35 C 0.0213(10) 0.3112(6) 0.7210(5) 0.032(2) Uani 1 1 d . .
H35 H 0.0698 0.3267 0.7599 0.039 Uiso 1 1 calc R U
C38 C -0.1224(9) 0.2665(6) 0.6047(5) 0.0275(19) Uani 1 1 d . .
H38 H -0.1719 0.2513 0.5663 0.033 Uiso 1 1 calc R U
C37 C -0.1490(9) 0.2424(7) 0.6912(5) 0.035(2) Uani 1 1 d . .
H37 H -0.2177 0.2108 0.7113 0.042 Uiso 1 1 calc R U
C39 C 0.2989(8) 0.1969(7) 0.5619(5) 0.0262(19) Uani 1 1 d . .
C40 C 0.3948(9) 0.2833(6) 0.4066(5) 0.030(2) Uani 1 1 d . .
C41 C 0.4813(10) 0.2851(7) 0.5434(6) 0.039(2) Uani 1 1 d . .
C42 C 0.0107(8) 0.1710(6) 0.4051(4) 0.0240(19) Uani 1 1 d . .
C43 C -0.1104(8) 0.2247(6) 0.3905(5) 0.0259(19) Uani 1 1 d . .
H43 H -0.1364 0.2951 0.4003 0.031 Uiso 1 1 calc R U
C44 C -0.1946(9) 0.1782(7) 0.3619(5) 0.030(2) Uani 1 1 d . .
H44 H -0.2764 0.2172 0.3517 0.036 Uiso 1 1 calc R U
C45 C -0.1596(9) 0.0761(7) 0.3485(5) 0.032(2) Uani 1 1 d . .
H45 H -0.2177 0.0442 0.3299 0.039 Uiso 1 1 calc R U
C46 C -0.0396(10) 0.0197(7) 0.3621(5) 0.034(2) Uani 1 1 d . .
H46 H -0.0149 -0.0506 0.3520 0.040 Uiso 1 1 calc R U
C47 C 0.0453(9) 0.0664(6) 0.3909(5) 0.027(2) Uani 1 1 d . .
C48 C 0.1744(9) 0.0074(6) 0.4100(5) 0.028(2) Uani 1 1 d . .
H48A H 0.1717 -0.0221 0.4701 0.034 Uiso 1 1 calc R U
H48B H 0.2033 -0.0503 0.3749 0.034 Uiso 1 1 calc R U
C49 C 0.3833(9) 0.0224(7) 0.4269(6) 0.037(2) Uani 1 1 d . .
H49A H 0.4157 -0.0430 0.4028 0.056 Uiso 1 1 calc R U
H49B H 0.3681 0.0086 0.4884 0.056 Uiso 1 1 calc R U
H49C H 0.4450 0.0657 0.4123 0.056 Uiso 1 1 calc R U
C50 C 0.2922(10) 0.0967(7) 0.2994(5) 0.035(2) Uani 1 1 d . .
H50A H 0.3282 0.0311 0.2762 0.053 Uiso 1 1 calc R U
H50B H 0.3527 0.1412 0.2865 0.053 Uiso 1 1 calc R U
H50C H 0.2145 0.1310 0.2742 0.053 Uiso 1 1 calc R U
C51 C 0.5292(11) 0.2792(8) 0.1411(6) 0.046(3) Uani 1 1 d . .
H51A H 0.4381 0.2804 0.1486 0.055 Uiso 1 1 calc R U
H51B H 0.5437 0.3286 0.1767 0.055 Uiso 1 1 calc R U
N1 N 0.3978(7) 0.1783(5) 0.8548(4) 0.0263(16) Uani 1 1 d . .
N2 N 0.2634(7) 0.0767(5) 0.3924(4) 0.0233(15) Uani 1 1 d . .
O1 O 0.3665(6) 0.1529(5) 1.0790(4) 0.0364(15) Uani 1 1 d . .
O2 O 0.1434(7) 0.0576(5) 0.8851(4) 0.0467(19) Uani 1 1 d . .
O3 O 0.1856(8) -0.0684(5) 1.1256(5) 0.061(2) Uani 1 1 d . .
O4 O 0.2925(6) 0.1205(4) 0.6029(4) 0.0352(16) Uani 1 1 d . .
O5 O 0.4474(7) 0.2609(5) 0.3416(4) 0.0471(19) Uani 1 1 d . .
O6 O 0.5784(7) 0.2593(6) 0.5677(6) 0.064(2) Uani 1 1 d . .
Cr1 Cr 0.10583(13) 0.15093(10) 1.04834(8) 0.0245(3) Uani 1 1 d . .
Cr2 Cr 0.32193(13) 0.32520(10) 0.50831(8) 0.0227(3) Uani 1 1 d . .
Pd1 Pd 0.24278(6) 0.27668(5) 0.92499(3) 0.02188(18) Uani 1 1 d . .
Pd2 Pd 0.15424(6) 0.21814(5) 0.44313(4) 0.02206(18) Uani 1 1 d . .
Cl1 Cl 0.6138(3) 0.1541(2) 0.17460(16) 0.0530(7) Uani 1 1 d . .
Cl2 Cl 0.5750(3) 0.3183(3) 0.03443(19) 0.0682(9) Uani 1 1 d . .

loop_
_atom_site_aniso_label
_atom_site_aniso_U_11
_atom_site_aniso_U_22
_atom_site_aniso_U_33
_atom_site_aniso_U_23
_atom_site_aniso_U_13
_atom_site_aniso_U_12
C1 0.019(5) 0.034(5) 0.025(4) -0.003(3) 0.002(3) -0.001(4)
C2 0.033(6) 0.038(5) 0.019(4) -0.004(3) 0.000(4) -0.006(4)
C3 0.027(6) 0.050(6) 0.027(4) -0.003(4) 0.001(4) -0.016(5)
C4 0.029(6) 0.051(6) 0.031(5) -0.012(4) -0.008(4) -0.010(5)
C5 0.027(5) 0.038(5) 0.023(4) -0.003(4) -0.003(4) 0.003(4)
C6 0.029(5) 0.039(5) 0.017(4) -0.005(3) -0.009(4) 0.001(4)
C7 0.026(5) 0.025(4) 0.016(4) -0.001(3) -0.004(3) 0.004(4)
C8 0.033(6) 0.018(4) 0.025(4) -0.005(3) -0.005(4) 0.005(4)
C9 0.027(5) 0.021(4) 0.019(4) 0.000(3) 0.001(3) 0.005(4)
C10 0.040(6) 0.039(5) 0.022(4) 0.002(4) -0.009(4) -0.010(5)
C11 0.050(7) 0.041(6) 0.026(4) -0.011(4) -0.009(4) -0.008(5)
C12 0.044(7) 0.032(5) 0.031(5) -0.007(4) -0.006(4) -0.013(5)
C13 0.040(6) 0.020(4) 0.028(4) -0.003(3) -0.004(4) 0.001(4)
C14 0.026(5) 0.030(5) 0.026(4) -0.005(3) -0.001(4) -0.006(4)
C15 0.033(6) 0.032(5) 0.036(5) 0.007(4) -0.008(4) -0.014(4)
C16 0.040(7) 0.050(6) 0.029(5) 0.002(4) -0.003(4) -0.020(5)
C17 0.040(6) 0.025(4) 0.017(4) -0.004(3) -0.007(4) -0.012(4)
C18 0.046(6) 0.024(5) 0.021(4) -0.003(3) -0.004(4) -0.006(4)
C19 0.066(8) 0.027(5) 0.021(4) 0.001(3) -0.015(5) -0.018(5)
C20 0.059(8) 0.032(5) 0.028(5) 0.000(4) -0.003(5) -0.025(5)
C21 0.037(6) 0.053(6) 0.024(4) -0.004(4) 0.002(4) -0.024(5)
C22 0.039(6) 0.031(5) 0.018(4) -0.005(3) -0.004(4) -0.011(4)
C23 0.030(6) 0.034(5) 0.032(5) 0.001(4) 0.000(4) 0.002(4)
C24 0.048(7) 0.019(4) 0.026(4) 0.003(3) -0.002(4) 0.007(4)
C25 0.036(6) 0.032(5) 0.018(4) -0.005(3) -0.001(4) -0.006(4)
C26 0.022(5) 0.021(4) 0.026(4) -0.007(3) -0.003(3) -0.002(4)
C27 0.033(6) 0.034(5) 0.018(4) -0.010(3) 0.000(4) -0.006(4)
C28 0.037(6) 0.018(4) 0.036(5) -0.001(3) -0.011(4) -0.011(4)
C29 0.032(6) 0.019(4) 0.030(4) -0.001(3) 0.005(4) 0.001(4)
C30 0.040(6) 0.022(4) 0.022(4) -0.003(3) -0.008(4) 0.002(4)
C31 0.019(5) 0.019(4) 0.024(4) 0.001(3) -0.007(3) 0.002(3)
C32 0.018(5) 0.025(4) 0.021(4) -0.004(3) -0.004(3) 0.001(4)
C33 0.024(5) 0.024(4) 0.020(4) -0.006(3) -0.004(3) 0.001(4)
C34 0.025(5) 0.025(4) 0.027(4) -0.006(3) -0.002(4) -0.007(4)
C36 0.046(7) 0.055(6) 0.020(4) -0.007(4) 0.005(4) -0.021(5)
C35 0.045(7) 0.031(5) 0.022(4) -0.005(3) -0.005(4) -0.008(4)
C38 0.027(5) 0.027(4) 0.029(4) -0.008(3) -0.006(4) 0.000(4)
C37 0.037(6) 0.041(5) 0.026(4) -0.007(4) 0.006(4) -0.011(5)
C39 0.022(5) 0.036(5) 0.021(4) -0.006(4) -0.005(3) -0.004(4)
C40 0.037(6) 0.023(5) 0.033(5) -0.006(4) -0.005(4) -0.010(4)
C41 0.034(6) 0.033(5) 0.052(6) -0.007(4) -0.013(5) -0.006(5)
C42 0.033(5) 0.026(4) 0.014(4) -0.005(3) -0.010(3) -0.005(4)
C43 0.028(5) 0.026(4) 0.022(4) -0.006(3) -0.004(4) -0.001(4)
C44 0.028(5) 0.038(5) 0.026(4) 0.005(4) -0.011(4) -0.010(4)
C45 0.037(6) 0.041(6) 0.024(4) 0.004(4) -0.003(4) -0.023(5)
C46 0.048(7) 0.028(5) 0.027(4) -0.005(4) -0.001(4) -0.013(5)
C47 0.033(6) 0.030(5) 0.019(4) 0.004(3) -0.002(4) -0.014(4)
C48 0.032(6) 0.027(5) 0.025(4) -0.005(3) -0.005(4) -0.001(4)
C49 0.036(6) 0.034(5) 0.042(5) -0.006(4) -0.014(4) -0.003(5)
C50 0.040(6) 0.044(6) 0.020(4) -0.007(4) 0.005(4) -0.007(5)
C51 0.055(8) 0.048(6) 0.039(5) -0.018(4) 0.005(5) -0.020(6)
N1 0.027(4) 0.026(4) 0.023(3) 0.001(3) -0.005(3) 0.000(3)
N2 0.018(4) 0.029(4) 0.019(3) -0.002(3) -0.006(3) 0.002(3)
O1 0.033(4) 0.042(4) 0.038(4) 0.001(3) -0.016(3) -0.013(3)
O2 0.066(6) 0.052(4) 0.030(4) -0.010(3) -0.008(3) -0.024(4)
O3 0.069(6) 0.039(4) 0.068(5) 0.022(4) -0.005(4) -0.016(4)
O4 0.052(5) 0.026(3) 0.031(3) 0.006(3) -0.011(3) -0.017(3)
O5 0.063(6) 0.044(4) 0.035(4) -0.016(3) 0.022(3) -0.024(4)
O6 0.029(5) 0.069(5) 0.101(6) -0.011(5) -0.036(5) -0.008(4)
Cr1 0.0246(8) 0.0294(7) 0.0197(6) -0.0003(5) -0.0027(6) -0.0079(6)
Cr2 0.0246(8) 0.0213(7) 0.0222(6) -0.0028(5) -0.0035(6) -0.0046(6)
Pd1 0.0254(4) 0.0221(3) 0.0162(3) -0.0004(2) -0.0029(3) -0.0023(3)
Pd2 0.0239(4) 0.0235(3) 0.0187(3) -0.0040(2) -0.0053(3) -0.0025(3)
Cl1 0.0369(17) 0.0710(19) 0.0495(15) -0.0060(13) -0.0041(12) -0.0096(14)
Cl2 0.066(2) 0.085(2) 0.0536(17) 0.0067(15) -0.0053(15) -0.0273(19)

loop_
_atom_type_symbol
_atom_type_description
_atom_type_scat_dispersion_real
_atom_type_scat_dispersion_imag
_atom_type_scat_source
C C 0.0033 0.0016 'International Tables Vol C Tables 4.2.6.8 and 6.1.1.4'
H H 0.0000 0.0000 'International Tables Vol C Tables 4.2.6.8 and 6.1.1.4'
N N 0.0061 0.0033 'International Tables Vol C Tables 4.2.6.8 and 6.1.1.4'
O O 0.0106 0.0060 'International Tables Vol C Tables 4.2.6.8 and 6.1.1.4'
Cr Cr 0.3209 0.6236 'International Tables Vol C Tables 4.2.6.8 and 6.1.1.4'
Pd Pd -0.9988 1.0072 'International Tables Vol C Tables 4.2.6.8 and 6.1.1.4'
Cl Cl 0.1484 0.1585 'International Tables Vol C Tables 4.2.6.8 and 6.1.1.4'

loop_
_geom_angle_atom_site_label_1
_geom_angle_atom_site_label_2
_geom_angle_atom_site_label_3
_geom_angle
C2 C1 C6 120.0(8)
C2 C1 C9 132.1(7)
C6 C1 C9 107.8(7)
C2 C1 Cr1 71.3(5)
C6 C1 Cr1 69.1(5)
C9 C1 Cr1 127.5(6)
C1 C2 C3 119.6(7)
C1 C2 Cr1 72.6(5)
C3 C2 Cr1 70.0(5)
C1 C2 H2 120.2
C3 C2 H2 120.2
Cr1 C2 H2 129.6
C4 C3 C2 120.5(8)
C4 C3 Cr1 72.5(5)
C2 C3 Cr1 73.1(5)
C4 C3 H3 119.7
C2 C3 H3 119.7
Cr1 C3 H3 126.5
C5 C4 C3 119.8(8)
C5 C4 Cr1 70.5(5)
C3 C4 Cr1 70.8(5)
C5 C4 H4 120.1
C3 C4 H4 120.1
Cr1 C4 H4 131.5
C4 C5 C6 120.9(7)
C4 C5 Cr1 73.0(5)
C6 C5 Cr1 71.6(5)
C4 C5 H5 119.6
C6 C5 H5 119.6
Cr1 C5 H5 128.1
C5 C6 C1 118.8(8)
C5 C6 C7 130.7(7)
C1 C6 C7 110.1(7)
C5 C6 Cr1 71.1(5)
C1 C6 Cr1 73.7(5)
C7 C6 Cr1 119.8(6)
C6 C7 C8 103.3(6)
C6 C7 Pd1 97.4(5)
C8 C7 Pd1 107.8(6)
C6 C7 H7 115.4
C8 C7 H7 115.4
Pd1 C7 H7 115.4
C13 C8 C9 119.1(7)
C13 C8 C7 129.9(7)
C9 C8 C7 111.0(7)
C10 C9 C8 121.2(8)
C10 C9 C1 131.8(7)
C8 C9 C1 107.0(7)
C11 C10 C9 118.9(8)
C11 C10 H10 120.5
C9 C10 H10 120.5
C10 C11 C12 121.4(8)
C10 C11 H11 119.3
C12 C11 H11 119.3
C11 C12 C13 119.6(8)
C11 C12 H12 120.2
C13 C12 H12 120.2
C8 C13 C12 119.7(8)
C8 C13 H13 120.1
C12 C13 H13 120.1
O1 C14 Cr1 170.1(7)
O1 C14 Pd1 107.7(6)
Cr1 C14 Pd1 82.0(3)
O2 C15 Cr1 175.0(8)
O3 C16 Cr1 177.5(9)
C22 C17 C18 117.4(8)
C22 C17 Pd1 113.2(6)
C18 C17 Pd1 129.3(7)
C19 C18 C17 120.7(9)
C19 C18 H18 119.7
C17 C18 H18 119.7
C20 C19 C18 119.8(8)
C20 C19 H19 120.1
C18 C19 H19 120.1
C19 C20 C21 120.3(8)
C19 C20 H20 119.8
C21 C20 H20 119.8
C20 C21 C22 119.4(9)
C20 C21 H21 120.3
C22 C21 H21 120.3
C17 C22 C21 122.3(8)
C17 C22 C23 116.2(7)
C21 C22 C23 121.4(9)
N1 C23 C22 109.6(7)
N1 C23 H23A 109.7
C22 C23 H23A 109.7
N1 C23 H23B 109.7
C22 C23 H23B 109.7
H23A C23 H23B 108.2
N1 C24 H24A 109.5
N1 C24 H24B 109.5
H24A C24 H24B 109.5
N1 C24 H24C 109.5
H24A C24 H24C 109.5
H24B C24 H24C 109.5
N1 C25 H25A 109.5
N1 C25 H25B 109.5
H25A C25 H25B 109.5
N1 C25 H25C 109.5
H25A C25 H25C 109.5
H25B C25 H25C 109.5
C27 C26 C31 120.2(7)
C27 C26 C34 132.4(7)
C31 C26 C34 107.3(7)
C27 C26 Cr2 70.7(5)
C31 C26 Cr2 69.8(5)
C34 C26 Cr2 128.3(6)
C26 C27 C28 119.5(7)
C26 C27 Cr2 73.3(5)
C28 C27 Cr2 70.8(5)
C26 C27 H27 120.2
C28 C27 H27 120.2
Cr2 C27 H27 127.7
C29 C28 C27 121.0(8)
C29 C28 Cr2 72.5(5)
C27 C28 Cr2 72.2(4)
C29 C28 H28 119.5
C27 C28 H28 119.5
Cr2 C28 H28 127.9
C30 C29 C28 119.9(8)
C30 C29 Cr2 70.8(5)
C28 C29 Cr2 70.8(4)
C30 C29 H29 120.1
C28 C29 H29 120.1
Cr2 C29 H29 131.0
C29 C30 C31 120.6(7)
C29 C30 Cr2 72.6(5)
C31 C30 Cr2 72.0(4)
C29 C30 H30 119.7
C31 C30 H30 119.7
Cr2 C30 H30 127.8
C30 C31 C32 131.0(7)
C30 C31 C26 118.6(7)
C32 C31 C26 110.0(6)
C30 C31 Cr2 70.8(5)
C32 C31 Cr2 121.1(5)
C26 C31 Cr2 72.7(5)
C31 C32 C33 104.2(6)
C31 C32 Pd2 97.9(5)
C33 C32 Pd2 109.0(5)
C31 C32 H32 114.7
C33 C32 H32 114.7
Pd2 C32 H32 114.7
C38 C33 C34 119.3(7)
C38 C33 C32 130.8(7)
C34 C33 C32 109.9(7)
C35 C34 C33 121.1(8)
C35 C34 C26 131.4(8)
C33 C34 C26 107.4(7)
C35 C36 C37 119.5(8)
C35 C36 H36 120.3
C37 C36 H36 120.3
C36 C35 C34 118.9(8)
C36 C35 H35 120.6
C34 C35 H35 120.6
C33 C38 C37 119.1(8)
C33 C38 H38 120.5
C37 C38 H38 120.5
C38 C37 C36 122.2(9)
C38 C37 H37 118.9
C36 C37 H37 118.9
O4 C39 Cr2 171.3(7)
O4 C39 Pd2 107.0(6)
Cr2 C39 Pd2 81.6(3)
O5 C40 Cr2 175.2(8)
O6 C41 Cr2 177.8(10)
C43 C42 C47 117.4(7)
C43 C42 Pd2 130.7(6)
C47 C42 Pd2 111.8(6)
C42 C43 C44 121.8(8)
C42 C43 H43 119.1
C44 C43 H43 119.1
C45 C44 C43 120.2(8)
C45 C44 H44 119.9
C43 C44 H44 119.9
C44 C45 C46 119.9(8)
C44 C45 H45 120.0
C46 C45 H45 120.0
C45 C46 C47 120.0(8)
C45 C46 H46 120.0
C47 C46 H46 120.0
C46 C47 C42 120.7(8)
C46 C47 C48 121.9(8)
C42 C47 C48 117.3(7)
N2 C48 C47 109.9(6)
N2 C48 H48A 109.7
C47 C48 H48A 109.7
N2 C48 H48B 109.7
C47 C48 H48B 109.7
H48A C48 H48B 108.2
N2 C49 H49A 109.5
N2 C49 H49B 109.5
H49A C49 H49B 109.5
N2 C49 H49C 109.5
H49A C49 H49C 109.5
H49B C49 H49C 109.5
N2 C50 H50A 109.5
N2 C50 H50B 109.5
H50A C50 H50B 109.5
N2 C50 H50C 109.5
H50A C50 H50C 109.5
H50B C50 H50C 109.5
Cl2 C51 Cl1 111.7(6)
Cl2 C51 H51A 109.3
Cl1 C51 H51A 109.3
Cl2 C51 H51B 109.3
Cl1 C51 H51B 109.3
H51A C51 H51B 107.9
C24 N1 C25 108.2(6)
C24 N1 C23 107.1(7)
C25 N1 C23 108.0(6)
C24 N1 Pd1 120.0(5)
C25 N1 Pd1 110.2(5)
C23 N1 Pd1 102.7(5)
C48 N2 C49 108.7(6)
C48 N2 C50 108.3(6)
C49 N2 C50 107.2(7)
C48 N2 Pd2 103.0(5)
C49 N2 Pd2 119.1(5)
C50 N2 Pd2 110.2(5)
C16 Cr1 C15 86.1(4)
C16 Cr1 C14 84.1(4)
C15 Cr1 C14 99.7(4)
C16 Cr1 C5 143.6(4)
C15 Cr1 C5 86.8(4)
C14 Cr1 C5 132.2(4)
C16 Cr1 C6 163.9(4)
C15 Cr1 C6 109.2(3)
C14 Cr1 C6 97.9(4)
C5 Cr1 C6 37.3(3)
C16 Cr1 C3 88.3(4)
C15 Cr1 C3 123.2(4)
C14 Cr1 C3 135.8(3)
C5 Cr1 C3 66.4(3)
C6 Cr1 C3 79.1(3)
C16 Cr1 C4 108.5(4)
C15 Cr1 C4 93.4(4)
C14 Cr1 C4 162.5(4)
C5 Cr1 C4 36.6(3)
C6 Cr1 C4 66.6(3)
C3 Cr1 C4 36.7(3)
C16 Cr1 C2 97.2(4)
C15 Cr1 C2 159.1(4)
C14 Cr1 C2 101.2(4)
C5 Cr1 C2 78.3(3)
C6 Cr1 C2 66.7(3)
C3 Cr1 C2 36.9(3)
C4 Cr1 C2 66.0(3)
C16 Cr1 C1 127.8(4)
C15 Cr1 C1 146.1(3)
C14 Cr1 C1 85.3(3)
C5 Cr1 C1 66.3(3)
C6 Cr1 C1 37.2(3)
C3 Cr1 C1 65.8(3)
C4 Cr1 C1 77.4(3)
C2 Cr1 C1 36.1(3)
C16 Cr1 Pd1 131.3(3)
C15 Cr1 Pd1 71.6(3)
C14 Cr1 Pd1 59.0(2)
C5 Cr1 Pd1 79.2(2)
C6 Cr1 Pd1 61.3(2)
C3 Cr1 Pd1 140.3(2)
C4 Cr1 Pd1 115.4(2)
C2 Cr1 Pd1 118.9(2)
C1 Cr1 Pd1 82.9(2)
C40 Cr2 C41 86.7(4)
C40 Cr2 C39 97.6(4)
C41 Cr2 C39 85.6(4)
C40 Cr2 C30 88.0(4)
C41 Cr2 C30 142.3(4)
C39 Cr2 C30 132.0(4)
C40 Cr2 C28 125.3(3)
C41 Cr2 C28 86.9(4)
C39 Cr2 C28 135.8(3)
C30 Cr2 C28 66.3(3)
C40 Cr2 C31 109.4(4)
C41 Cr2 C31 162.6(4)
C39 Cr2 C31 98.0(3)
C30 Cr2 C31 37.1(3)
C28 Cr2 C31 78.6(3)
C40 Cr2 C27 161.5(3)
C41 Cr2 C27 95.7(4)
C39 Cr2 C27 100.8(3)
C30 Cr2 C27 78.8(3)
C28 Cr2 C27 36.9(3)
C31 Cr2 C27 66.9(3)
C40 Cr2 C29 95.4(3)
C41 Cr2 C29 107.0(4)
C39 Cr2 C29 162.4(4)
C30 Cr2 C29 36.6(3)
C28 Cr2 C29 36.7(3)
C31 Cr2 C29 66.3(3)
C27 Cr2 C29 66.3(3)
C40 Cr2 C26 146.4(4)
C41 Cr2 C26 126.9(4)
C39 Cr2 C26 85.1(3)
C30 Cr2 C26 66.5(3)
C28 Cr2 C26 65.4(3)
C31 Cr2 C26 37.5(3)
C27 Cr2 C26 36.1(3)
C29 Cr2 C26 77.5(3)
C40 Cr2 Pd2 71.2(3)
C41 Cr2 Pd2 134.6(3)
C39 Cr2 Pd2 59.9(2)
C30 Cr2 Pd2 77.7(2)
C28 Cr2 Pd2 138.3(2)
C31 Cr2 Pd2 59.7(2)
C27 Cr2 Pd2 117.7(2)
C29 Cr2 Pd2 114.0(2)
C26 Cr2 Pd2 81.7(2)
C17 Pd1 C7 90.4(3)
C17 Pd1 N1 81.1(3)
C7 Pd1 N1 171.5(3)
C17 Pd1 C14 145.2(3)
C7 Pd1 C14 93.8(3)
N1 Pd1 C14 92.8(3)
C17 Pd1 Cr1 168.6(3)
C7 Pd1 Cr1 78.3(2)
N1 Pd1 Cr1 110.22(17)
C14 Pd1 Cr1 39.0(2)
C42 Pd2 C32 90.1(3)
C42 Pd2 N2 81.5(3)
C32 Pd2 N2 171.5(3)
C42 Pd2 C39 145.3(3)
C32 Pd2 C39 93.6(3)
N2 Pd2 C39 92.7(3)
C42 Pd2 Cr2 167.9(2)
C32 Pd2 Cr2 77.8(2)
N2 Pd2 Cr2 110.61(18)
C39 Pd2 Cr2 38.56(19)

loop_
_geom_bond_atom_site_label_1
_geom_bond_atom_site_label_2
_geom_bond_distance
C1 C2 1.410(11)
C1 C6 1.438(11)
C1 C9 1.460(12)
C1 Cr1 2.283(9)
C2 C3 1.421(12)
C2 Cr1 2.265(9)
C2 H2 0.9500
C3 C4 1.408(12)
C3 Cr1 2.224(9)
C3 H3 0.9500
C4 C5 1.401(12)
C4 Cr1 2.247(10)
C4 H4 0.9500
C5 C6 1.420(12)
C5 Cr1 2.215(9)
C5 H5 0.9500
C6 C7 1.466(12)
C6 Cr1 2.222(9)
C7 C8 1.486(11)
C7 Pd1 2.069(8)
C7 H7 1.0000
C8 C13 1.392(12)
C8 C9 1.419(11)
C9 C10 1.393(11)
C10 C11 1.376(12)
C10 H10 0.9500
C11 C12 1.403(12)
C11 H11 0.9500
C12 C13 1.411(11)
C12 H12 0.9500
C13 H13 0.9500
C14 O1 1.143(10)
C14 Cr1 1.851(9)
C14 Pd1 2.524(8)
C15 O2 1.166(11)
C15 Cr1 1.847(10)
C16 O3 1.161(11)
C16 Cr1 1.841(10)
C17 C22 1.384(13)
C17 C18 1.405(11)
C17 Pd1 2.035(8)
C18 C19 1.401(12)
C18 H18 0.9500
C19 C20 1.377(14)
C19 H19 0.9500
C20 C21 1.384(14)
C20 H20 0.9500
C21 C22 1.386(11)
C21 H21 0.9500
C22 C23 1.516(12)
C23 N1 1.494(11)
C23 H23A 0.9900
C23 H23B 0.9900
C24 N1 1.485(10)
C24 H24A 0.9800
C24 H24B 0.9800
C24 H24C 0.9800
C25 N1 1.490(10)
C25 H25A 0.9800
C25 H25B 0.9800
C25 H25C 0.9800
C26 C27 1.401(11)
C26 C31 1.453(10)
C26 C34 1.453(11)
C26 Cr2 2.279(9)
C27 C28 1.418(12)
C27 Cr2 2.246(8)
C27 H27 0.9500
C28 C29 1.408(11)
C28 Cr2 2.227(8)
C28 H28 0.9500
C29 C30 1.406(12)
C29 Cr2 2.249(8)
C29 H29 0.9500
C30 C31 1.422(11)
C30 Cr2 2.226(8)
C30 H30 0.9500
C31 C32 1.446(11)
C31 Cr2 2.242(8)
C32 C33 1.488(11)
C32 Pd2 2.056(8)
C32 H32 1.0000
C33 C38 1.375(12)
C33 C34 1.430(11)
C34 C35 1.393(11)
C36 C35 1.393(13)
C36 C37 1.396(13)
C36 H36 0.9500
C35 H35 0.9500
C38 C37 1.392(11)
C38 H38 0.9500
C37 H37 0.9500
C39 O4 1.149(9)
C39 Cr2 1.871(8)
C39 Pd2 2.596(8)
C40 O5 1.166(10)
C40 Cr2 1.826(9)
C41 O6 1.147(11)
C41 Cr2 1.848(10)
C42 C43 1.388(12)
C42 C47 1.408(11)
C42 Pd2 2.032(8)
C43 C44 1.392(11)
C43 H43 0.9500
C44 C45 1.374(12)
C44 H44 0.9500
C45 C46 1.385(13)
C45 H45 0.9500
C46 C47 1.401(12)
C46 H46 0.9500
C47 C48 1.501(12)
C48 N2 1.480(11)
C48 H48A 0.9900
C48 H48B 0.9900
C49 N2 1.485(11)
C49 H49A 0.9800
C49 H49B 0.9800
C49 H49C 0.9800
C50 N2 1.487(10)
C50 H50A 0.9800
C50 H50B 0.9800
C50 H50C 0.9800
C51 Cl2 1.763(10)
C51 Cl1 1.764(11)
C51 H51A 0.9900
C51 H51B 0.9900
N1 Pd1 2.181(7)
N2 Pd2 2.193(7)
Cr1 Pd1 2.9149(14)
Cr2 Pd2 2.9689(14)

loop_
_geom_torsion_atom_site_label_1
_geom_torsion_atom_site_label_2
_geom_torsion_atom_site_label_3
_geom_torsion_atom_site_label_4
_geom_torsion
C6 C1 C2 C3 -2.9(13)
C9 C1 C2 C3 -177.9(9)
Cr1 C1 C2 C3 -53.8(8)
C6 C1 C2 Cr1 50.9(8)
C9 C1 C2 Cr1 -124.1(10)
C1 C2 C3 C4 -2.1(14)
Cr1 C2 C3 C4 -57.1(8)
C1 C2 C3 Cr1 55.0(8)
C2 C3 C4 C5 4.9(14)
Cr1 C3 C4 C5 -52.5(8)
C2 C3 C4 Cr1 57.4(8)
C3 C4 C5 C6 -2.7(14)
Cr1 C4 C5 C6 -55.4(8)
C3 C4 C5 Cr1 52.7(8)
C4 C5 C6 C1 -2.1(13)
Cr1 C5 C6 C1 -58.2(7)
C4 C5 C6 C7 169.5(9)
Cr1 C5 C6 C7 113.5(10)
C4 C5 C6 Cr1 56.0(8)
C2 C1 C6 C5 4.9(13)
C9 C1 C6 C5 -179.0(8)
Cr1 C1 C6 C5 56.8(7)
C2 C1 C6 C7 -168.3(8)
C9 C1 C6 C7 7.8(10)
Cr1 C1 C6 C7 -116.4(7)
C2 C1 C6 Cr1 -51.9(8)
C9 C1 C6 Cr1 124.2(6)
C5 C6 C7 C8 178.8(9)
C1 C6 C7 C8 -9.1(9)
Cr1 C6 C7 C8 -91.3(7)
C5 C6 C7 Pd1 -70.9(10)
C1 C6 C7 Pd1 101.3(7)
Cr1 C6 C7 Pd1 19.1(6)
C6 C7 C8 C13 -175.0(9)
Pd1 C7 C8 C13 82.6(10)
C6 C7 C8 C9 7.2(9)
Pd1 C7 C8 C9 -95.2(7)
C13 C8 C9 C10 -0.1(13)
C7 C8 C9 C10 178.0(8)
C13 C8 C9 C1 179.2(8)
C7 C8 C9 C1 -2.8(10)
C2 C1 C9 C10 -8.4(17)
C6 C1 C9 C10 176.1(9)
Cr1 C1 C9 C10 -106.9(10)
C2 C1 C9 C8 172.4(9)
C6 C1 C9 C8 -3.0(9)
Cr1 C1 C9 C8 73.9(8)
C8 C9 C10 C11 0.4(14)
C1 C9 C10 C11 -178.6(9)
C9 C10 C11 C12 -0.7(15)
C10 C11 C12 C13 0.7(15)
C9 C8 C13 C12 0.1(13)
C7 C8 C13 C12 -177.6(9)
C11 C12 C13 C8 -0.4(14)
C22 C17 C18 C19 -3.3(11)
Pd1 C17 C18 C19 -179.7(6)
C17 C18 C19 C20 1.9(12)
C18 C19 C20 C21 0.5(13)
C19 C20 C21 C22 -1.3(13)
C18 C17 C22 C21 2.5(12)
Pd1 C17 C22 C21 179.5(6)
C18 C17 C22 C23 179.6(7)
Pd1 C17 C22 C23 -3.4(9)
C20 C21 C22 C17 -0.3(13)
C20 C21 C22 C23 -177.2(8)
C17 C22 C23 N1 33.6(10)
C21 C22 C23 N1 -149.3(7)
C31 C26 C27 C28 4.4(12)
C34 C26 C27 C28 -179.7(9)
Cr2 C26 C27 C28 55.6(7)
C31 C26 C27 Cr2 -51.2(7)
C34 C26 C27 Cr2 124.7(9)
C26 C27 C28 C29 -0.9(13)
Cr2 C27 C28 C29 55.9(7)
C26 C27 C28 Cr2 -56.8(7)
C27 C28 C29 C30 -2.8(13)
Cr2 C28 C29 C30 53.0(7)
C27 C28 C29 Cr2 -55.8(7)
C28 C29 C30 C31 2.9(13)
Cr2 C29 C30 C31 55.9(7)
C28 C29 C30 Cr2 -53.0(7)
C29 C30 C31 C32 -171.2(8)
Cr2 C30 C31 C32 -115.0(9)
C29 C30 C31 C26 0.6(12)
Cr2 C30 C31 C26 56.7(6)
C29 C30 C31 Cr2 -56.2(7)
C27 C26 C31 C30 -4.3(12)
C34 C26 C31 C30 178.9(7)
Cr2 C26 C31 C30 -55.8(7)
C27 C26 C31 C32 169.1(8)
C34 C26 C31 C32 -7.7(9)
Cr2 C26 C31 C32 117.5(6)
C27 C26 C31 Cr2 51.6(7)
C34 C26 C31 Cr2 -125.3(6)
C30 C31 C32 C33 -177.2(8)
C26 C31 C32 C33 10.6(9)
Cr2 C31 C32 C33 91.9(7)
C30 C31 C32 Pd2 70.9(9)
C26 C31 C32 Pd2 -101.4(6)
Cr2 C31 C32 Pd2 -20.0(6)
C31 C32 C33 C38 171.7(9)
Pd2 C32 C33 C38 -84.7(10)
C31 C32 C33 C34 -9.7(9)
Pd2 C32 C33 C34 93.9(7)
C38 C33 C34 C35 1.4(13)
C32 C33 C34 C35 -177.4(8)
C38 C33 C34 C26 -175.9(7)
C32 C33 C34 C26 5.3(9)
C27 C26 C34 C35 8.1(16)
C31 C26 C34 C35 -175.6(9)
Cr2 C26 C34 C35 106.7(10)
C27 C26 C34 C33 -174.9(9)
C31 C26 C34 C33 1.4(9)
Cr2 C26 C34 C33 -76.3(9)
C37 C36 C35 C34 -0.9(15)
C33 C34 C35 C36 -0.5(13)
C26 C34 C35 C36 176.2(9)
C34 C33 C38 C37 -1.0(13)
C32 C33 C38 C37 177.5(8)
C33 C38 C37 C36 -0.4(14)
C35 C36 C37 C38 1.4(15)
C47 C42 C43 C44 -0.8(12)
Pd2 C42 C43 C44 178.1(6)
C42 C43 C44 C45 1.0(12)
C43 C44 C45 C46 -1.1(12)
C44 C45 C46 C47 1.0(12)
C45 C46 C47 C42 -0.8(12)
C45 C46 C47 C48 177.4(8)
C43 C42 C47 C46 0.7(11)
Pd2 C42 C47 C46 -178.4(6)
C43 C42 C47 C48 -177.6(7)
Pd2 C42 C47 C48 3.4(9)
C46 C47 C48 N2 148.6(7)
C42 C47 C48 N2 -33.1(9)
C22 C23 N1 C24 -170.1(7)
C22 C23 N1 C25 73.7(8)
C22 C23 N1 Pd1 -42.8(7)
C47 C48 N2 C49 169.3(7)
C47 C48 N2 C50 -74.6(8)
C47 C48 N2 Pd2 42.1(7)
Pd1 C14 Cr1 C16 146.6(3)
Pd1 C14 Cr1 C15 61.6(3)
Pd1 C14 Cr1 C5 -32.9(5)
Pd1 C14 Cr1 C6 -49.5(3)
Pd1 C14 Cr1 C3 -132.0(4)
Pd1 C14 Cr1 C4 -76.2(11)
Pd1 C14 Cr1 C2 -117.2(3)
Pd1 C14 Cr1 C1 -84.6(3)
Pd2 C39 Cr2 C40 -63.0(3)
Pd2 C39 Cr2 C41 -149.1(4)
Pd2 C39 Cr2 C30 31.2(5)
Pd2 C39 Cr2 C28 129.9(4)
Pd2 C39 Cr2 C31 48.0(3)
Pd2 C39 Cr2 C27 115.9(3)
Pd2 C39 Cr2 C29 74.2(11)
Pd2 C39 Cr2 C26 83.3(3)
